data_1504323
loop_
_publ_author_name
'Hursthouse, Michael B.'
'Huth, L. Susanne'
'Threlfall, Terence L.'

_publ_section_title
;
 Why Do Organic Compounds Crystallise Well or Badly or Ever so Slowly? Why
 Is Crystallisation Nevertheless Such a Good Purification
 Technique?&#x2020;
;
_journal_issue 6
_journal_name_full 'Organic Process Research &amp; Development'
_journal_page_first 1231
_journal_paper_doi 10.1021/op900169b
_journal_volume 13
_journal_year 2009
_chemical_formula_sum 'C7 H6 Br N O'
_chemical_formula_weight 200.04
_chemical_name_common para-Bromoformanilide
_chemical_name_systematic
;
 ?
;
_space_group_IT_number 61
_symmetry_cell_setting orthorhombic
_symmetry_space_group_name_Hall '-P 2ac 2ab'
_symmetry_space_group_name_H-M 'P b c a'
_atom_sites_solution_hydrogens geom
_atom_sites_solution_primary direct
_atom_sites_solution_secondary difmap
_audit_creation_method SHELXL-97
_cell_angle_alpha 90.00
_cell_angle_beta 90.00
_cell_angle_gamma 90.00
_cell_formula_units_Z 8
_cell_length_a 10.8480(4)
_cell_length_b 9.8017(3)
_cell_length_c 13.5375(4)
_cell_measurement_reflns_used 9961
_cell_measurement_temperature 120(2)
_cell_measurement_theta_max 27.48
_cell_measurement_theta_min 2.91
_cell_volume 1439.43(8)
_computing_cell_refinement 'DENZO (Otwinowski & Minor, 1997) & COLLECT (Hooft, R.W.W., 1998)'
_computing_data_collection 'COLLECT (Hooft, R.W.W., 1998)'
_computing_data_reduction 'DENZO (Otwinowski & Minor, 1997) & COLLECT (Hooft, R.W.W., 1998)'
_computing_structure_refinement 'SHELXL-97 (Sheldrick, 1997)'
_computing_structure_solution 'SHELXS-97 (Sheldrick, 1997)'
_diffrn_ambient_temperature 120(2)
_diffrn_detector_area_resol_mean '4096x4096pixels / 62x62mm'
_diffrn_measured_fraction_theta_full 0.988
_diffrn_measured_fraction_theta_max 0.988
_diffrn_measurement_device_type 'Bruker-Nonius APEX II CCD camera on \k-goniostat'
_diffrn_measurement_method '\f & \w scans'
_diffrn_radiation_monochromator '10cm confocal mirrors'
_diffrn_radiation_source 'Bruker-Nonius FR591 rotating anode'
_diffrn_radiation_type MoK\a
_diffrn_radiation_wavelength 0.71073
_diffrn_reflns_av_R_equivalents 0.0347
_diffrn_reflns_av_sigmaI/netI 0.0272
_diffrn_reflns_limit_h_max 13
_diffrn_reflns_limit_h_min -14
_diffrn_reflns_limit_k_max 12
_diffrn_reflns_limit_k_min -9
_diffrn_reflns_limit_l_max 17
_diffrn_reflns_limit_l_min -15
_diffrn_reflns_number 9312
_diffrn_reflns_theta_full 27.48
_diffrn_reflns_theta_max 27.48
_diffrn_reflns_theta_min 3.18
_exptl_absorpt_coefficient_mu 5.634
_exptl_absorpt_correction_T_max 0.3987
_exptl_absorpt_correction_T_min 0.2363
_exptl_absorpt_correction_type multi-scan
_exptl_absorpt_process_details 'SADABS 2007/2 (Sheldrick, G.M., 2007)'
_exptl_crystal_colour colourless
_exptl_crystal_density_diffrn 1.846
_exptl_crystal_density_method 'not measured'
_exptl_crystal_description 'cut fragment'
_exptl_crystal_F_000 784
_exptl_crystal_size_max 0.36
_exptl_crystal_size_mid 0.22
_exptl_crystal_size_min 0.20
_refine_diff_density_max 0.500
_refine_diff_density_min -0.510
_refine_diff_density_rms 0.072
_refine_ls_extinction_method none
_refine_ls_goodness_of_fit_ref 0.986
_refine_ls_hydrogen_treatment mixed
_refine_ls_matrix_type full
_refine_ls_number_parameters 95
_refine_ls_number_reflns 1628
_refine_ls_number_restraints 1
_refine_ls_restrained_S_all 0.987
_refine_ls_R_factor_all 0.0326
_refine_ls_R_factor_gt 0.0255
_refine_ls_shift/su_max 0.001
_refine_ls_shift/su_mean 0.000
_refine_ls_structure_factor_coef Fsqd
_refine_ls_weighting_details 'calc w=1/[\s^2^(Fo^2^)+(0.0280P)^2^+2.2979P] where P=(Fo^2^+2Fc^2^)/3'
_refine_ls_weighting_scheme calc
_refine_ls_wR_factor_gt 0.0614
_refine_ls_wR_factor_ref 0.0668
_reflns_number_gt 1411
_reflns_number_total 1628
_reflns_threshold_expression >2sigma(I)
_cod_data_source_file op900169b_si_001.cif
_cod_data_source_block 2008lsh174
_cod_depositor_comments
;
The following automatic conversions were performed:

'_symmetry_cell_setting' value 'Orthorhombic' changed to
'orthorhombic' according to
/home/saulius/struct/CIF-dictionaries/cif_core.dic dictionary named
'cif_core.dic' version 2.4.2 from 2011-04-26.

Automatic conversion script
Id: cif_fix_values 1715 2011-07-08 13:25:40Z adriana 
;
_cod_original_sg_symbol_H-M Pbca
_cod_database_code 1504323

loop_
_symmetry_equiv_pos_as_xyz
'x, y, z'
'-x+1/2, -y, z+1/2'
'-x, y+1/2, -z+1/2'
'x+1/2, -y+1/2, -z'
'-x, -y, -z'
'x-1/2, y, -z-1/2'
'x, -y-1/2, z-1/2'
'-x-1/2, y-1/2, z'

loop_
_atom_site_label
_atom_site_type_symbol
_atom_site_fract_x
_atom_site_fract_y
_atom_site_fract_z
_atom_site_U_iso_or_equiv
_atom_site_adp_type
_atom_site_occupancy
_atom_site_symmetry_multiplicity
_atom_site_calc_flag
_atom_site_refinement_flags
C1 C 1.0491(2) 0.0273(2) 0.63683(15) 0.0184(4) Uani 1 1 d .
C2 C 0.9943(2) 0.1406(2) 0.59284(16) 0.0207(4) Uani 1 1 d .
H2 H 1.0431 0.2171 0.5747 0.025 Uiso 1 1 calc R
C3 C 0.8681(2) 0.1413(2) 0.57568(15) 0.0208(5) Uani 1 1 d .
H3 H 0.8302 0.2179 0.5453 0.025 Uiso 1 1 calc R
C4 C 0.7979(2) 0.0296(2) 0.60316(17) 0.0208(4) Uani 1 1 d .
C5 C 0.8507(2) -0.0835(2) 0.64813(16) 0.0219(4) Uani 1 1 d .
H5 H 0.8013 -0.1590 0.6672 0.026 Uiso 1 1 calc R
C6 C 0.9768(2) -0.0841(2) 0.66470(16) 0.0206(4) Uani 1 1 d .
H6 H 1.0143 -0.1608 0.6952 0.025 Uiso 1 1 calc R
C7 C 1.2602(2) 0.1178(2) 0.65768(16) 0.0221(4) Uani 1 1 d .
H7 H 1.3440 0.0929 0.6668 0.027 Uiso 1 1 calc R
N1 N 1.17759(18) 0.01609(19) 0.65126(14) 0.0203(4) Uani 1 1 d D
O1 O 1.23674(15) 0.23974(17) 0.65277(13) 0.0285(4) Uani 1 1 d .
Br1 Br 0.62471(2) 0.03183(2) 0.579680(17) 0.02576(11) Uani 1 1 d .
H1N H 1.201(3) -0.0662(19) 0.658(2) 0.032(8) Uiso 1 1 d D

loop_
_atom_site_aniso_label
_atom_site_aniso_U_11
_atom_site_aniso_U_22
_atom_site_aniso_U_33
_atom_site_aniso_U_23
_atom_site_aniso_U_13
_atom_site_aniso_U_12
C1 0.0188(11) 0.0210(10) 0.0154(10) -0.0028(8) 0.0012(8) 0.0003(8)
C2 0.0201(11) 0.0193(10) 0.0226(10) 0.0006(9) 0.0016(8) -0.0003(9)
C3 0.0230(12) 0.0195(11) 0.0200(11) 0.0007(8) -0.0006(8) 0.0028(9)
C4 0.0147(10) 0.0274(12) 0.0203(10) -0.0043(9) 0.0003(8) 0.0004(9)
C5 0.0218(11) 0.0226(11) 0.0212(11) 0.0003(9) 0.0026(8) -0.0031(9)
C6 0.0224(11) 0.0180(10) 0.0213(10) 0.0010(8) 0.0001(8) 0.0017(9)
C7 0.0208(11) 0.0256(11) 0.0200(10) -0.0010(9) 0.0011(8) -0.0024(9)
N1 0.0191(10) 0.0169(9) 0.0247(9) 0.0001(7) -0.0003(8) 0.0017(7)
O1 0.0264(9) 0.0220(8) 0.0372(9) 0.0009(7) -0.0029(7) -0.0055(7)
Br1 0.01651(14) 0.03155(17) 0.02923(16) -0.00084(9) -0.00135(8) 0.00057(9)

loop_
_atom_type_symbol
_atom_type_description
_atom_type_scat_dispersion_real
_atom_type_scat_dispersion_imag
_atom_type_scat_source
C C 0.0033 0.0016 'International Tables Vol C Tables 4.2.6.8 and 6.1.1.4'
H H 0.0000 0.0000 'International Tables Vol C Tables 4.2.6.8 and 6.1.1.4'
N N 0.0061 0.0033 'International Tables Vol C Tables 4.2.6.8 and 6.1.1.4'
O O 0.0106 0.0060 'International Tables Vol C Tables 4.2.6.8 and 6.1.1.4'
Br Br -0.2901 2.4595 'International Tables Vol C Tables 4.2.6.8 and 6.1.1.4'

loop_
_geom_angle_atom_site_label_1
_geom_angle_atom_site_label_2
_geom_angle_atom_site_label_3
_geom_angle
C2 C1 C6 119.9(2)
C2 C1 N1 122.8(2)
C6 C1 N1 117.16(19)
C3 C2 C1 119.7(2)
C3 C2 H2 120.1
C1 C2 H2 120.1
C4 C3 C2 119.6(2)
C4 C3 H3 120.2
C2 C3 H3 120.2
C3 C4 C5 121.5(2)
C3 C4 Br1 119.24(17)
C5 C4 Br1 119.28(17)
C6 C5 C4 118.8(2)
C6 C5 H5 120.6
C4 C5 H5 120.6
C5 C6 C1 120.5(2)
C5 C6 H6 119.8
C1 C6 H6 119.8
O1 C7 N1 125.7(2)
O1 C7 H7 117.2
N1 C7 H7 117.2
C7 N1 C1 127.58(19)
C7 N1 H1N 120(2)
C1 N1 H1N 113(2)

loop_
_geom_bond_atom_site_label_1
_geom_bond_atom_site_label_2
_geom_bond_distance
C1 C2 1.394(3)
C1 C6 1.396(3)
C1 N1 1.411(3)
C2 C3 1.389(3)
C2 H2 0.9500
C3 C4 1.385(3)
C3 H3 0.9500
C4 C5 1.388(3)
C4 Br1 1.905(2)
C5 C6 1.387(3)
C5 H5 0.9500
C6 H6 0.9500
C7 O1 1.224(3)
C7 N1 1.343(3)
C7 H7 0.9500
N1 H1N 0.851(17)

loop_
_geom_hbond_atom_site_label_D
_geom_hbond_atom_site_label_H
_geom_hbond_atom_site_label_A
_geom_hbond_distance_DH
_geom_hbond_distance_HA
_geom_hbond_distance_DA
_geom_hbond_angle_DHA
_geom_hbond_site_symmetry_A
N1 H1N O1 0.851(17) 2.019(18) 2.864(2) 172(3) 8_855

loop_
_cod_related_entry_id
_cod_related_entry_database
_cod_related_entry_code
1 ChemSpider 16523
